data_4108337
loop_
_publ_author_name
'Liviu F. Chibotaru'
'Liviu Ungur'
'Christophe Aronica'
'Hani Elmoll'
'Guillaume Pilet'
'Dominique Luneau'

_publ_contact_author_address
; 
Chemical Crystallography Laboratory 
9 Parks Road 
OXFORD OX1 3PD 
;
_publ_contact_author_email david.watkin@chem.ox.ac.uk
_publ_contact_author_fax '01865 272 699'
_publ_contact_author_name 'David Watkin'
_publ_contact_author_phone '01865 270 826'
_publ_section_title
;
 Structure, Magnetism, and Theoretical Study of a Mixed-Valence
 CoII3CoIII4 Heptanuclear Wheel: Lack of SMM Behavior despite Negative
 Magnetic Anisotropy
;
_journal_name_full 'Journal of the American Chemical Society'
_journal_page_first 12445
_journal_page_last 12455
_journal_paper_doi 10.1021/ja8029416
_journal_volume 130
_journal_year 2008
_chemical_compound_source
;
?
;
_chemical_formula_moiety ' C24 H33 Co3.25 F9 N3 O9 '
_chemical_formula_sum 'C24 H33 Co3.25 F9 N3 O9'
_chemical_formula_weight 884.79
_space_group_IT_number 14
_symmetry_cell_setting monoclinic
_symmetry_space_group_name_Hall '-P 2yn'
_symmetry_space_group_name_H-M 'P 1 21/n 1'
_atom_sites_solution_hydrogens geom
_atom_sites_solution_primary direct
_audit_creation_date 05-02-02
_audit_creation_method CRYSTALS_ver_12-03-99
_cell_angle_alpha 90
_cell_angle_beta 101.237(5)
_cell_angle_gamma 90
_cell_formula_units_Z 4
_cell_length_a 13.409(5)
_cell_length_b 12.052(5)
_cell_length_c 20.006(5)
_cell_measurement_reflns_used 3077
_cell_measurement_temperature 293
_cell_measurement_theta_max 20
_cell_measurement_theta_min 1
_cell_volume 3171.1(19)
_computing_cell_refinement
; 
 Denzo/Scalepack (Otwinowski & Minor, 1996) 
;
_computing_data_collection
; 
 COLLECT (Nonius BV, 1997) 
;
_computing_data_reduction
; 
 Denzo/Scalepack (Otwinowski & Minor, 1996) 
;
_computing_molecular_graphics
; 
 CAMERON (Watkin et al 1996) 
;
_computing_publication_material
; 
 CRYSTALS (Watkin et al 2003) 
;
_computing_structure_refinement
; 
 CRYSTALS (Watkin et al 2003) 
;
_computing_structure_solution
; 
 SIR97 (Altomare et al, 1999) 
;
_diffrn_ambient_temperature 293
_diffrn_measured_fraction_theta_full 0.997
_diffrn_measured_fraction_theta_max 0.993
_diffrn_measurement_device_type
; 
Nonius Kappa CCD 
;
_diffrn_measurement_method \w/2\q
_diffrn_radiation_monochromator graphite
_diffrn_radiation_type 'Mo K\a'
_diffrn_radiation_wavelength 0.71069
_diffrn_reflns_av_R_equivalents 0.02
_diffrn_reflns_limit_h_max 12
_diffrn_reflns_limit_h_min -12
_diffrn_reflns_limit_k_max 11
_diffrn_reflns_limit_k_min -11
_diffrn_reflns_limit_l_max 19
_diffrn_reflns_limit_l_min -19
_diffrn_reflns_number 5889
_diffrn_reflns_theta_full 19.626
_diffrn_reflns_theta_max 20.027
_diffrn_reflns_theta_min 2.025
_diffrn_standards_decay_% 0.00
_diffrn_standards_interval_count 0
_diffrn_standards_interval_time 0
_diffrn_standards_number 0
_exptl_absorpt_coefficient_mu 1.911
_exptl_absorpt_correction_T_max 0.00
_exptl_absorpt_correction_T_min 0.00
_exptl_absorpt_correction_type none
_exptl_crystal_colour ' ? '
_exptl_crystal_density_diffrn 1.853
_exptl_crystal_description ' ? '
_exptl_crystal_F_000 1755
_exptl_crystal_size_max 0.00
_exptl_crystal_size_mid 0.00
_exptl_crystal_size_min 0.00
_refine_diff_density_max 0.49
_refine_diff_density_min -0.30
_refine_ls_extinction_method none
_refine_ls_goodness_of_fit_ref 1.2173
_refine_ls_hydrogen_treatment mixed
_refine_ls_matrix_type full
_refine_ls_number_parameters 439
_refine_ls_number_reflns 1499
_refine_ls_number_restraints 9
_refine_ls_R_factor_all 0.1107
_refine_ls_R_factor_gt 0.0506
_refine_ls_shift/su_max 0.010046
_refine_ls_structure_factor_coef F
_refine_ls_weighting_details
;
 Method, part 1, Chebychev polynomial, (Watkin, 1994, Prince, 1982) 
 [weight] = 1.0/[A~0~*T~0~(x)+A~1~*T~1~(x) ... +A~n-1~]*T~n-1~(x)] 
 where A~i~ are the Chebychev coefficients listed below and x= Fcalc/Fmax 
 Method = Robust Weighting (Prince, 1982) 
 W = [weight] * [1-(deltaF/6*sigmaF)^2^]^2^ 
 A~i~ are: 
 1.36 1.12 1.27 0.213 0.212 
;
_refine_ls_weighting_scheme calc
_refine_ls_wR_factor_all 0.0692
_refine_ls_wR_factor_gt 0.0507
_refine_ls_wR_factor_ref 0.0507
_reflns_limit_h_max 12
_reflns_limit_h_min -12
_reflns_limit_k_max 11
_reflns_limit_k_min 0
_reflns_limit_l_max 19
_reflns_limit_l_min 0
_reflns_number_gt 1499
_reflns_number_total 2954
_reflns_threshold_expression I>3.00u(I)
_cod_data_source_file ja8029416_si_001.cif
_cod_data_source_block CRYSTALS_cif
_cod_original_sg_symbol_H-M 'P 1 21/n 1 '
_cod_original_formula_sum ' C24 H33 Co3.25 F9 N3 O9 '
_cod_database_code 4108337

loop_
_symmetry_equiv_pos_as_xyz
x,y,z
-x,-y,-z
-x+1/2,y+1/2,-z+1/2
x+1/2,-y+1/2,z+1/2

loop_
_atom_site_label
_atom_site_type_symbol
_atom_site_fract_x
_atom_site_fract_y
_atom_site_fract_z
_atom_site_U_iso_or_equiv
_atom_site_occupancy
_atom_site_adp_type
_atom_site_refinement_flags_posn
Co1 Co 0.0000 0.0000 0.0000 0.0683 1.0000 Uani S
Co2 Co -0.05201(12) -0.16722(15) -0.11809(7) 0.0846 1.0000 Uani .
Co3 Co 0.09905(12) 0.01468(14) -0.12554(7) 0.0800 1.0000 Uani .
Co4 Co -0.16796(12) -0.17809(16) 0.00534(8) 0.0896 1.0000 Uani .
O1 O 0.1039(6) 0.1690(7) -0.1069(3) 0.0875 1.0000 Uani .
C1 C 0.1332(12) 0.2475(13) -0.1516(7) 0.1288 1.0000 Uani .
O2 O 0.0877(5) -0.1448(7) -0.1271(4) 0.0858 1.0000 Uani .
C2 C 0.1361(10) -0.2104(12) -0.1696(7) 0.1042 1.0000 Uani .
O3 O -0.1866(6) -0.1618(8) -0.0985(4) 0.1033 1.0000 Uani .
C3 C -0.2726(12) -0.1956(18) -0.1447(8) 0.1541 1.0000 Uani .
O10 O -0.1423(5) -0.0117(7) 0.0264(3) 0.0751 1.0000 Uani .
C11 C -0.2290(11) 0.0462(12) -0.0054(6) 0.0942 1.0000 Uani .
C12 C -0.3267(14) -0.021(2) 0.0001(8) 0.1641 1.0000 Uani .
N13 N -0.3148(11) -0.1504(14) 0.0053(5) 0.1045 1.0000 Uani .
C14 C -0.3895(17) -0.214(3) 0.0038(8) 0.1507 1.0000 Uani .
C15 C -0.3775(19) -0.330(3) 0.0074(9) 0.1507 1.0000 Uani .
C16 C -0.285(2) -0.384(2) 0.0083(8) 0.1342 1.0000 Uani .
O17 O -0.1961(9) -0.3445(9) 0.0052(5) 0.1278 1.0000 Uani .
C18 C -0.4968(12) -0.1678(19) 0.0017(10) 0.1804 1.0000 Uani .
C19 C -0.2832(9) -0.5092(12) 0.0106(9) 0.1425 1.0000 Uani D
F20 F -0.2320(10) -0.5390(10) 0.0706(6) 0.1886 1.0000 Uani D
F21 F -0.2409(10) -0.5498(10) -0.0363(6) 0.2106 1.0000 Uani D
F22 F -0.3764(11) -0.5532(11) 0.0061(7) 0.2192 1.0000 Uani D
O30 O -0.0373(5) -0.0006(6) -0.1094(3) 0.0709 1.0000 Uani .
C31 C -0.1045(10) 0.0691(11) -0.1543(6) 0.0893 1.0000 Uani .
C32 C -0.0748(12) 0.0701(13) -0.2237(7) 0.1182 1.0000 Uani .
N33 N 0.0342(9) 0.0412(9) -0.2172(5) 0.0945 1.0000 Uani .
C34 C 0.0784(14) 0.0460(12) -0.2700(7) 0.1086 1.0000 Uani .
C35 C 0.1880(16) 0.0260(12) -0.2609(8) 0.1062 1.0000 Uani .
C36 C 0.2540(13) 0.0183(11) -0.2024(8) 0.1029 1.0000 Uani .
O37 O 0.2329(6) 0.0125(7) -0.1418(4) 0.0927 1.0000 Uani .
C38 C 0.0203(12) 0.0768(14) -0.3389(6) 0.1335 1.0000 Uani .
C39 C -0.3674(5) -0.0001(9) 0.2022(6) 0.1286 1.0000 Uani D
F40 F -0.3849(7) 0.0000(9) 0.2632(5) 0.1693 1.0000 Uani D
F41 F -0.4158(9) -0.0808(12) 0.1682(6) 0.2101 1.0000 Uani D
F42 F -0.3969(8) 0.0933(12) 0.1726(6) 0.1995 1.0000 Uani D
O50 O -0.0184(6) -0.1670(7) -0.0190(3) 0.0794 1.0000 Uani .
C51 C 0.0456(11) -0.2595(14) 0.0012(7) 0.1040 1.0000 Uani .
C52 C 0.0020(11) -0.3592(13) -0.0384(8) 0.1190 1.0000 Uani .
N53 N -0.0427(9) -0.3234(10) -0.1118(6) 0.0981 1.0000 Uani .
C54 C -0.0701(12) -0.398(2) -0.1589(10) 0.1289 1.0000 Uani .
C55 C -0.1045(12) -0.3582(19) -0.2284(10) 0.1220 1.0000 Uani .
C56 C -0.1099(11) -0.2520(19) -0.2503(8) 0.1080 1.0000 Uani .
O57 O -0.0957(7) -0.1663(9) -0.2146(4) 0.1015 1.0000 Uani .
C58 C -0.0606(16) -0.5200(15) -0.1442(10) 0.1639 1.0000 Uani .
C59 C 0.1449(8) 0.2292(11) 0.3274(3) 0.1301 1.0000 Uani D
F60 F 0.0742(9) 0.1681(10) 0.3458(4) 0.1921 1.0000 Uani D
F61 F 0.1569(8) 0.3177(10) 0.3628(5) 0.1868 1.0000 Uani D
F62 F 0.2269(10) 0.1761(13) 0.3363(5) 0.2481 1.0000 Uani D
H181 H -0.5005 -0.0858 -0.0008 0.2238 1.0000 Uiso .
H182 H -0.5488 -0.1987 -0.0391 0.2238 1.0000 Uiso .
H183 H -0.5252 -0.1920 0.0440 0.2238 1.0000 Uiso .
H151 H -0.4429 -0.3757 0.0087 0.1844 1.0000 Uiso .
H111 H -0.2281 0.1238 0.0181 0.1223 1.0000 Uiso .
H112 H -0.2242 0.0632 -0.0543 0.1223 1.0000 Uiso .
H121 H -0.3805 0.0006 -0.0428 0.1927 1.0000 Uiso .
H122 H -0.3538 0.0108 0.0402 0.1927 1.0000 Uiso .
H581 H -0.0423 -0.5358 -0.0954 0.2215 1.0000 Uiso .
H582 H -0.0190 -0.5590 -0.1713 0.2215 1.0000 Uiso .
H583 H -0.1362 -0.5551 -0.1598 0.2215 1.0000 Uiso .
H551 H -0.1247 -0.4202 -0.2668 0.1564 1.0000 Uiso .
H511 H 0.0544 -0.2730 0.0532 0.1283 1.0000 Uiso .
H512 H 0.1185 -0.2435 -0.0060 0.1283 1.0000 Uiso .
H521 H 0.0559 -0.4188 -0.0391 0.1466 1.0000 Uiso .
H522 H -0.0530 -0.3935 -0.0171 0.1466 1.0000 Uiso .
H311 H -0.1783 0.0413 -0.1589 0.1107 1.0000 Uiso .
H312 H -0.1040 0.1473 -0.1349 0.1107 1.0000 Uiso .
H321 H -0.0856 0.1480 -0.2448 0.1484 1.0000 Uiso .
H322 H -0.1184 0.0178 -0.2559 0.1484 1.0000 Uiso .
H381 H -0.0524 0.0910 -0.3378 0.1604 1.0000 Uiso .
H382 H 0.0250 0.0160 -0.3728 0.1604 1.0000 Uiso .
H383 H 0.0497 0.1469 -0.3564 0.1604 1.0000 Uiso .
H351 H 0.2159 0.0131 -0.3047 0.1258 1.0000 Uiso .
H11 H 0.1309 0.3241 -0.1345 0.1611 1.0000 Uiso .
H12 H 0.2035 0.2310 -0.1602 0.1611 1.0000 Uiso .
H13 H 0.0846 0.2428 -0.1984 0.1611 1.0000 Uiso .
H31 H -0.3353 -0.1870 -0.1248 0.1850 1.0000 Uiso .
H32 H -0.2668 -0.2780 -0.1562 0.1850 1.0000 Uiso .
H33 H -0.2817 -0.1534 -0.1886 0.1850 1.0000 Uiso .
H21 H 0.2081 -0.1864 -0.1683 0.1297 1.0000 Uiso .
H22 H 0.0986 -0.2064 -0.2191 0.1297 1.0000 Uiso .
H23 H 0.1370 -0.2914 -0.1558 0.1297 1.0000 Uiso .

loop_
_atom_site_aniso_label
_atom_site_aniso_U_11
_atom_site_aniso_U_22
_atom_site_aniso_U_33
_atom_site_aniso_U_23
_atom_site_aniso_U_13
_atom_site_aniso_U_12
Co1 0.0718(15) 0.0926(18) 0.0446(12) 0.0097(12) 0.0212(10) 0.0001(13)
Co2 0.0930(13) 0.1049(15) 0.0591(10) 0.0006(9) 0.0225(9) -0.0117(11)
Co3 0.0881(12) 0.1021(16) 0.0543(10) 0.0086(9) 0.0251(8) -0.0018(10)
Co4 0.0879(13) 0.1154(17) 0.0713(11) 0.0015(10) 0.0301(9) -0.0131(11)
O1 0.113(6) 0.096(7) 0.058(5) 0.010(5) 0.028(4) 0.008(5)
C1 0.174(15) 0.131(13) 0.090(10) 0.035(9) 0.049(10) -0.012(10)
O2 0.081(5) 0.103(7) 0.080(5) -0.002(5) 0.032(4) -0.007(5)
C2 0.103(10) 0.122(11) 0.099(10) -0.008(8) 0.049(8) 0.017(9)
O3 0.094(6) 0.133(7) 0.079(6) 0.003(5) 0.009(5) -0.024(6)
C3 0.104(12) 0.23(2) 0.130(13) -0.031(13) 0.021(10) -0.047(13)
O10 0.060(5) 0.118(7) 0.049(4) 0.023(4) 0.015(4) 0.015(5)
C11 0.084(10) 0.136(12) 0.068(8) 0.028(8) 0.028(7) 0.004(9)
C12 0.125(15) 0.28(3) 0.090(11) 0.027(14) 0.030(9) 0.063(17)
N13 0.121(11) 0.109(11) 0.087(8) 0.001(7) 0.028(7) 0.006(9)
C14 0.15(2) 0.19(2) 0.101(13) 0.034(14) 0.005(12) -0.05(2)
C15 0.131(18) 0.21(3) 0.111(13) 0.039(15) 0.029(12) -0.04(2)
C16 0.142(19) 0.145(19) 0.100(12) -0.020(11) -0.015(13) -0.043(17)
O17 0.108(8) 0.151(10) 0.129(8) -0.017(7) 0.034(6) -0.019(8)
C18 0.051(8) 0.27(2) 0.23(2) 0.009(19) 0.047(10) 0.003(14)
C19 0.144(19) 0.17(3) 0.125(18) 0.024(15) 0.053(14) -0.011(16)
F20 0.247(13) 0.180(10) 0.138(8) 0.027(8) 0.034(9) -0.010(8)
F21 0.255(14) 0.212(12) 0.191(11) -0.055(9) 0.109(10) -0.042(10)
F22 0.182(11) 0.243(13) 0.241(13) -0.007(10) 0.060(9) -0.099(10)
O30 0.064(4) 0.094(6) 0.055(4) 0.012(4) 0.014(4) 0.004(4)
C31 0.098(10) 0.110(11) 0.057(8) 0.025(7) 0.006(7) 0.019(8)
C32 0.096(11) 0.161(14) 0.094(11) 0.008(9) 0.009(8) 0.006(10)
N33 0.108(9) 0.120(9) 0.055(6) 0.023(6) 0.017(6) -0.008(7)
C34 0.137(14) 0.133(12) 0.062(10) 0.023(8) 0.034(10) 0.018(10)
C35 0.154(15) 0.102(12) 0.077(10) -0.021(8) 0.059(10) -0.022(10)
C36 0.142(14) 0.114(11) 0.057(10) 0.004(8) 0.029(10) -0.005(9)
O37 0.103(6) 0.114(7) 0.066(5) -0.001(5) 0.029(5) -0.018(5)
C38 0.151(14) 0.196(16) 0.055(8) 0.030(9) 0.023(9) 0.004(12)
C39 0.112(15) 0.19(2) 0.109(14) 0.004(14) 0.069(11) 0.003(14)
F40 0.151(8) 0.264(11) 0.120(7) -0.009(7) 0.092(6) -0.008(7)
F41 0.154(10) 0.296(15) 0.202(11) -0.119(10) 0.088(8) -0.080(10)
F42 0.143(9) 0.270(15) 0.203(11) 0.083(10) 0.076(8) 0.048(9)
O50 0.095(6) 0.083(6) 0.060(5) 0.018(4) 0.015(4) -0.002(5)
C51 0.112(12) 0.094(12) 0.105(10) 0.008(10) 0.018(9) -0.008(10)
C52 0.126(12) 0.103(12) 0.132(13) 0.039(11) 0.033(10) -0.011(9)
N53 0.126(9) 0.100(9) 0.079(8) 0.008(8) 0.047(7) 0.001(8)
C54 0.111(12) 0.18(2) 0.104(14) -0.021(16) 0.047(10) -0.034(12)
C55 0.117(13) 0.136(17) 0.123(16) -0.028(13) 0.051(10) -0.043(11)
C56 0.121(13) 0.110(16) 0.104(14) -0.033(12) 0.052(10) -0.034(11)
O57 0.128(7) 0.109(8) 0.068(6) -0.001(6) 0.022(5) -0.006(6)
C58 0.23(2) 0.086(13) 0.204(19) -0.013(12) 0.122(16) -0.036(13)
C59 0.143(17) 0.18(2) 0.074(14) -0.026(12) 0.038(11) -0.022(15)
F60 0.237(12) 0.250(13) 0.097(6) 0.001(7) 0.050(7) -0.086(10)
F61 0.240(11) 0.213(12) 0.105(7) -0.058(7) 0.028(7) -0.058(9)
F62 0.233(13) 0.40(2) 0.111(8) 0.026(10) 0.029(8) 0.128(14)

loop_
_atom_type_symbol
_atom_type_scat_dispersion_real
_atom_type_scat_dispersion_imag
_atom_type_scat_Cromer_Mann_a1
_atom_type_scat_Cromer_Mann_b1
_atom_type_scat_Cromer_Mann_a2
_atom_type_scat_Cromer_Mann_b2
_atom_type_scat_Cromer_Mann_a3
_atom_type_scat_Cromer_Mann_b3
_atom_type_scat_Cromer_Mann_a4
_atom_type_scat_Cromer_Mann_b4
_atom_type_scat_Cromer_Mann_c
_atom_type_scat_source
'C   ' 0.0033 0.0016 2.3100 20.8439 1.0200 10.2075 1.5886 0.5687 0.8650 51.6512 0.2156 International_Tables_Vol_IV_Table_2.2B
'H   ' 0.0000 0.0000 0.4930 10.5109 0.3229 26.1257 0.1402 3.1424 0.0408 57.7998 0.0030 International_Tables_Vol_IV_Table_2.2B
'N   ' 0.0061 0.0033 12.2126 0.0057 3.1322 9.8933 2.0125 28.9975 1.1663 0.5826 -11.5290 International_Tables_Vol_IV_Table_2.2B
'O   ' 0.0106 0.0060 3.0485 13.2771 2.2868 5.7011 1.5463 0.3239 0.8670 32.9089 0.2508 International_Tables_Vol_IV_Table_2.2B
'F   ' 0.0171 0.0103 3.5392 10.2825 2.6412 4.2944 1.5170 0.2615 1.0243 26.1476 0.2776 International_Tables_Vol_IV_Table_2.2B
'Co  ' 0.3494 0.9721 12.2841 4.2791 7.3409 0.2784 4.0034 13.5359 2.3488 71.1692 1.0118 International_Tables_Vol_IV_Table_2.2B

loop_
_geom_angle_atom_site_label_1
_geom_angle_site_symmetry_1
_geom_angle_atom_site_label_2
_geom_angle_atom_site_label_3
_geom_angle_site_symmetry_3
_geom_angle
_geom_angle_publ_flag
O50 . Co1 O30 . 79.2(3) yes
O50 . Co1 O10 . 84.1(3) yes
O30 . Co1 O10 . 102.4(2) yes
O50 . Co1 Co4 . 43.4(2) yes
O30 . Co1 Co4 . 90.36(18) yes
O10 . Co1 Co4 . 40.8(2) yes
O50 . Co1 Co3 . 87.71(18) yes
O30 . Co1 Co3 . 38.53(18) yes
O10 . Co1 Co3 . 140.96(18) yes
Co4 . Co1 Co3 . 119.82(4) yes
O50 . Co1 Co2 . 38.34(18) yes
O30 . Co1 Co2 . 40.8(2) yes
O10 . Co1 Co2 . 93.9(2) yes
Co4 . Co1 Co2 . 61.34(4) yes
Co3 . Co1 Co2 . 58.60(4) yes
O50 . Co1 Co4 2_555 136.6(2) yes
O30 . Co1 Co4 2_555 89.64(18) yes
O10 . Co1 Co4 2_555 139.2(2) yes
Co4 . Co1 Co4 2_555 179.996 yes
Co3 . Co1 Co4 2_555 60.18(5) yes
O50 . Co1 Co2 2_555 141.66(18) yes
O30 . Co1 Co2 2_555 139.2(2) yes
O10 . Co1 Co2 2_555 86.1(2) yes
Co4 . Co1 Co2 2_555 118.66(4) yes
Co3 . Co1 Co2 2_555 121.40(4) yes
O50 . Co1 Co3 2_555 92.29(18) yes
O30 . Co1 Co3 2_555 141.47(18) yes
O10 . Co1 Co3 2_555 39.04(18) yes
Co4 . Co1 Co3 2_555 60.18(4) yes
Co3 . Co1 Co3 2_555 179.996 yes
O50 . Co1 O50 2_555 179.994 yes
O30 . Co1 O50 2_555 100.8(3) yes
O10 . Co1 O50 2_555 95.9(3) yes
Co4 . Co1 O50 2_555 136.6(2) yes
Co3 . Co1 O50 2_555 92.29(18) yes
O50 . Co1 O10 2_555 95.9(3) yes
O30 . Co1 O10 2_555 77.6(2) yes
O10 . Co1 O10 2_555 179.994 yes
Co4 . Co1 O10 2_555 139.2(2) yes
Co3 . Co1 O10 2_555 39.04(18) yes
O50 . Co1 O30 2_555 100.8(3) yes
O30 . Co1 O30 2_555 179.995 yes
O10 . Co1 O30 2_555 77.6(2) yes
Co4 . Co1 O30 2_555 89.64(19) yes
Co3 . Co1 O30 2_555 141.47(18) yes
Co2 . Co1 Co4 2_555 118.66(4) yes
Co2 . Co1 Co2 2_555 179.996 yes
Co4 2_555 Co1 Co2 2_555 61.34(4) yes
Co2 . Co1 Co3 2_555 121.40(5) yes
Co4 2_555 Co1 Co3 2_555 119.82(4) yes
Co2 2_555 Co1 Co3 2_555 58.60(5) yes
Co2 . Co1 O50 2_555 141.66(18) yes
Co4 2_555 Co1 O50 2_555 43.4(2) yes
Co2 2_555 Co1 O50 2_555 38.34(18) yes
Co3 2_555 Co1 O50 2_555 87.71(18) yes
Co2 . Co1 O10 2_555 86.1(2) yes
Co4 2_555 Co1 O10 2_555 40.8(2) yes
Co2 2_555 Co1 O10 2_555 93.9(2) yes
Co3 2_555 Co1 O10 2_555 140.96(18) yes
O50 2_555 Co1 O10 2_555 84.1(3) yes
Co2 . Co1 O30 2_555 139.2(2) yes
Co4 2_555 Co1 O30 2_555 90.36(19) yes
Co2 2_555 Co1 O30 2_555 40.8(2) yes
Co3 2_555 Co1 O30 2_555 38.53(18) yes
O50 2_555 Co1 O30 2_555 79.2(3) yes
O10 2_555 Co1 O30 2_555 102.4(2) yes
O57 . Co2 N53 . 94.4(5) yes
O57 . Co2 O50 . 175.6(3) yes
N53 . Co2 O50 . 86.2(5) yes
O57 . Co2 O30 . 95.0(4) yes
N53 . Co2 O30 . 168.5(4) yes
O50 . Co2 O30 . 85.0(3) yes
O57 . Co2 O3 . 95.2(3) yes
N53 . Co2 O3 . 94.2(4) yes
O50 . Co2 O3 . 80.4(3) yes
O30 . Co2 O3 . 91.6(3) yes
O57 . Co2 O2 . 91.0(3) yes
N53 . Co2 O2 . 95.3(4) yes
O50 . Co2 O2 . 93.3(3) yes
O30 . Co2 O2 . 77.9(3) yes
O3 . Co2 O2 . 168.2(4) yes
O57 . Co2 Co4 . 133.6(3) yes
N53 . Co2 Co4 . 86.7(3) yes
O50 . Co2 Co4 . 42.0(2) yes
O30 . Co2 Co4 . 91.6(2) yes
O3 . Co2 Co4 . 38.6(2) yes
O57 . Co2 Co3 . 91.3(3) yes
N53 . Co2 Co3 . 133.9(3) yes
O50 . Co2 Co3 . 91.4(2) yes
O30 . Co2 Co3 . 39.21(19) yes
O3 . Co2 Co3 . 130.8(3) yes
O57 . Co2 Co1 . 138.8(3) yes
N53 . Co2 Co1 . 126.8(4) yes
O50 . Co2 Co1 . 41.0(2) yes
O30 . Co2 Co1 . 44.01(19) yes
O3 . Co2 Co1 . 84.4(3) yes
O2 . Co2 Co4 . 135.2(2) yes
O2 . Co2 Co3 . 38.8(2) yes
Co4 . Co2 Co3 . 120.43(7) yes
O2 . Co2 Co1 . 84.3(2) yes
Co4 . Co2 Co1 . 60.08(5) yes
Co3 . Co2 Co1 . 60.47(4) yes
O37 . Co3 N33 . 96.2(4) yes
O37 . Co3 O30 . 173.7(3) yes
N33 . Co3 O30 . 84.7(4) yes
O37 . Co3 O2 . 93.3(3) yes
N33 . Co3 O2 . 97.6(4) yes
O30 . Co3 O2 . 80.4(3) yes
O37 . Co3 O1 . 92.9(3) yes
N33 . Co3 O1 . 90.9(4) yes
O30 . Co3 O1 . 93.3(3) yes
O2 . Co3 O1 . 168.8(3) yes
O37 . Co3 Co4 2_555 89.6(2) yes
N33 . Co3 Co4 2_555 130.8(3) yes
O30 . Co3 Co4 2_555 94.6(2) yes
O2 . Co3 Co4 2_555 130.9(2) yes
O1 . Co3 Co4 2_555 39.8(2) yes
O37 . Co3 O10 2_555 94.1(3) yes
N33 . Co3 O10 2_555 166.7(4) yes
O30 . Co3 O10 2_555 86.1(3) yes
O2 . Co3 O10 2_555 90.3(3) yes
O1 . Co3 O10 2_555 80.0(3) yes
O37 . Co3 Co1 . 136.0(2) yes
N33 . Co3 Co1 . 127.7(4) yes
O30 . Co3 Co1 . 44.0(2) yes
O2 . Co3 Co1 . 84.8(2) yes
O1 . Co3 Co1 . 84.2(2) yes
O37 . Co3 Co2 . 132.1(3) yes
N33 . Co3 Co2 . 89.1(3) yes
O30 . Co3 Co2 . 41.6(2) yes
O2 . Co3 Co2 . 39.0(2) yes
O1 . Co3 Co2 . 134.7(2) yes
Co4 2_555 Co3 O10 2_555 40.7(2) yes
Co4 2_555 Co3 Co1 . 60.89(4) yes
O10 2_555 Co3 Co1 . 42.1(2) yes
Co4 2_555 Co3 Co2 . 121.69(6) yes
O10 2_555 Co3 Co2 . 90.3(2) yes
Co1 . Co3 Co2 . 60.93(4) yes
O50 . Co4 O17 . 103.9(4) yes
O50 . Co4 N13 . 161.6(5) yes
O17 . Co4 N13 . 89.0(6) yes
O50 . Co4 O10 . 82.0(3) yes
O17 . Co4 O10 . 168.1(3) yes
N13 . Co4 O10 . 87.9(5) yes
O50 . Co4 O3 . 72.6(3) yes
O17 . Co4 O3 . 96.1(4) yes
N13 . Co4 O3 . 93.3(4) yes
O10 . Co4 O3 . 95.5(3) yes
O50 . Co4 Co2 . 37.08(17) yes
O17 . Co4 Co2 . 99.1(3) yes
N13 . Co4 Co2 . 128.8(3) yes
O10 . Co4 Co2 . 91.80(18) yes
O3 . Co4 Co2 . 35.7(2) yes
O50 . Co4 Co1 . 40.8(2) yes
O17 . Co4 Co1 . 144.0(3) yes
N13 . Co4 Co1 . 127.0(5) yes
O10 . Co4 Co1 . 41.22(19) yes
O3 . Co4 Co1 . 81.1(2) yes
O50 . Co4 Co3 2_555 89.2(2) yes
O17 . Co4 Co3 2_555 130.6(3) yes
N13 . Co4 Co3 2_555 92.3(4) yes
O10 . Co4 Co3 2_555 38.12(18) yes
O3 . Co4 Co3 2_555 133.0(3) yes
O50 . Co4 O1 2_555 89.6(3) yes
O17 . Co4 O1 2_555 95.5(4) yes
N13 . Co4 O1 2_555 102.4(4) yes
O10 . Co4 O1 2_555 74.0(3) yes
O3 . Co4 O1 2_555 160.6(3) yes
Co2 . Co4 Co1 . 58.59(4) yes
Co2 . Co4 Co3 2_555 117.40(7) yes
Co1 . Co4 Co3 2_555 58.93(4) yes
Co2 . Co4 O1 2_555 126.6(2) yes
Co1 . Co4 O1 2_555 80.3(2) yes
Co3 2_555 Co4 O1 2_555 36.3(2) yes
C1 . O1 Co3 . 122.5(7) yes
C1 . O1 Co4 2_555 118.6(8) yes
Co3 . O1 Co4 2_555 103.8(4) yes
H13 . C1 H12 . 106.174 no
H13 . C1 H11 . 107.951 no
H12 . C1 H11 . 109.681 no
H13 . C1 O1 . 109.514 no
H12 . C1 O1 . 111.125 no
H11 . C1 O1 . 112.169 no
C2 . O2 Co3 . 121.6(7) yes
C2 . O2 Co2 . 123.1(7) yes
Co3 . O2 Co2 . 102.3(4) yes
H23 . C2 H22 . 106.638 no
H23 . C2 H21 . 108.063 no
H22 . C2 H21 . 107.498 no
H23 . C2 O2 . 111.002 no
H22 . C2 O2 . 111.181 no
H21 . C2 O2 . 112.213 no
C3 . O3 Co2 . 123.0(8) yes
C3 . O3 Co4 . 124.4(8) yes
Co2 . O3 Co4 . 105.6(4) yes
H33 . C3 H32 . 107.264 no
H33 . C3 H31 . 109.097 no
H32 . C3 H31 . 107.244 no
H33 . C3 O3 . 112.070 no
H32 . C3 O3 . 110.115 no
H31 . C3 O3 . 110.870 no
C11 . O10 Co3 2_555 121.8(6) yes
C11 . O10 Co4 . 107.5(7) yes
Co3 2_555 O10 Co4 . 101.2(3) yes
C11 . O10 Co1 . 124.9(6) yes
Co3 2_555 O10 Co1 . 98.8(3) yes
Co4 . O10 Co1 . 98.0(3) yes
H112 . C11 H111 . 104.816 no
H112 . C11 C12 . 112.608 no
H111 . C11 C12 . 111.665 no
H112 . C11 O10 . 109.725 no
H111 . C11 O10 . 107.835 no
C12 . C11 O10 . 110.0(11) yes
H122 . C12 H121 . 104.850 no
H122 . C12 N13 . 111.924 no
H121 . C12 N13 . 110.557 no
H122 . C12 C11 . 106.847 no
H121 . C12 C11 . 105.359 no
N13 . C12 C11 . 116.5(14) yes
C14 . N13 Co4 . 132.6(15) yes
C14 . N13 C12 . 122.4(18) yes
Co4 . N13 C12 . 104.7(11) yes
C18 . C14 C15 . 118(2) yes
C18 . C14 N13 . 121(2) yes
C15 . C14 N13 . 122(2) yes
H151 . C15 C16 . 119.754 no
H151 . C15 C14 . 116.231 no
C16 . C15 C14 . 124(2) yes
C19 . C16 O17 . 111(2) yes
C19 . C16 C15 . 119(2) yes
O17 . C16 C15 . 130(2) yes
C16 . O17 Co4 . 122.2(13) yes
H183 . C18 H182 . 104.144 no
H183 . C18 H181 . 107.383 no
H182 . C18 H181 . 107.545 no
H183 . C18 C14 . 111.477 no
H182 . C18 C14 . 111.947 no
H181 . C18 C14 . 113.772 no
F22 . C19 F21 . 109.69(14) yes
F22 . C19 F20 . 105.5(17) yes
F21 . C19 F20 . 109.7(2) yes
F22 . C19 C16 . 112.6(14) yes
F21 . C19 C16 . 111.4(18) yes
F20 . C19 C16 . 107.7(11) yes
C31 . O30 Co3 . 110.2(6) yes
C31 . O30 Co2 . 119.6(7) yes
Co3 . O30 Co2 . 99.2(3) yes
C31 . O30 Co1 . 129.6(7) yes
Co3 . O30 Co1 . 97.5(3) yes
Co2 . O30 Co1 . 95.2(3) yes
H312 . C31 H311 . 105.585 no
H312 . C31 C32 . 110.941 no
H311 . C31 C32 . 109.942 no
H312 . C31 O30 . 110.450 no
H311 . C31 O30 . 110.158 no
C32 . C31 O30 . 109.7(10) yes
H322 . C32 H321 . 107.068 no
H322 . C32 N33 . 110.502 no
H321 . C32 N33 . 108.035 no
H322 . C32 C31 . 110.842 no
H321 . C32 C31 . 109.943 no
N33 . C32 C31 . 110.4(10) yes
C34 . N33 Co3 . 126.4(10) yes
C34 . N33 C32 . 120.8(11) yes
Co3 . N33 C32 . 112.5(8) yes
C38 . C34 C35 . 119.1(13) yes
C38 . C34 N33 . 121.3(14) yes
C35 . C34 N33 . 119.6(12) yes
H351 . C35 C36 . 116.743 no
H351 . C35 C34 . 116.153 no
C36 . C35 C34 . 127.0(13) yes
O37 . C36 C35 . 126.7(14) yes
O37 . C36 C39 2_555 112.7(12) yes
C35 . C36 C39 2_555 120.2(13) yes
Co3 . O37 C36 . 123.2(9) yes
H383 . C38 H382 . 107.020 no
H383 . C38 H381 . 108.083 no
H382 . C38 H381 . 109.230 no
H383 . C38 C34 . 110.793 no
H382 . C38 C34 . 110.517 no
H381 . C38 C34 . 111.076 no
F42 . C39 F41 . 109.7(2) yes
F42 . C39 F40 . 109.6(2) yes
F41 . C39 F40 . 109.6(2) yes
F42 . C39 C36 2_555 109.8(9) yes
F41 . C39 C36 2_555 106.9(10) yes
F40 . C39 C36 2_555 111.2(10) yes
C51 . O50 Co2 . 107.3(7) yes
C51 . O50 Co1 . 132.3(8) yes
Co2 . O50 Co1 . 100.7(3) yes
C51 . O50 Co4 . 115.1(7) yes
Co2 . O50 Co4 . 100.9(3) yes
Co1 . O50 Co4 . 95.8(3) yes
H512 . C51 H511 . 104.155 no
H512 . C51 C52 . 111.003 no
H511 . C51 C52 . 111.180 no
H512 . C51 O50 . 110.539 no
H511 . C51 O50 . 110.770 no
C52 . C51 O50 . 109.1(11) yes
H522 . C52 H521 . 107.184 no
H522 . C52 N53 . 109.725 no
H521 . C52 N53 . 109.256 no
H522 . C52 C51 . 110.414 no
H521 . C52 C51 . 111.570 no
N53 . C52 C51 . 108.7(11) yes
C54 . N53 Co2 . 129.4(13) yes
C54 . N53 C52 . 120.0(14) yes
Co2 . N53 C52 . 110.6(10) yes
C58 . C54 C55 . 120.7(18) yes
C58 . C54 N53 . 122.3(18) yes
C55 . C54 N53 . 116.9(19) yes
H551 . C55 C56 . 116.032 no
H551 . C55 C54 . 116.306 no
C56 . C55 C54 . 127.6(15) yes
O57 . C56 C55 . 127.2(15) yes
O57 . C56 C59 2_555 114.0(16) yes
C55 . C56 C59 2_555 118.6(15) yes
C56 . O57 Co2 . 123.9(11) yes
H583 . C58 H582 . 104.850 no
H583 . C58 H581 . 104.474 no
H582 . C58 H581 . 113.861 no
H583 . C58 C54 . 106.582 no
H582 . C58 C54 . 113.595 no
H581 . C58 C54 . 112.442 no
F62 . C59 F61 . 109.7(2) yes
F62 . C59 F60 . 109.7(2) yes
F61 . C59 F60 . 109.6(2) yes
F62 . C59 C56 2_555 108.6(9) yes
F61 . C59 C56 2_555 112.8(12) yes
F60 . C59 C56 2_555 106.5(9) yes

loop_
_geom_bond_atom_site_label_1
_geom_bond_atom_site_label_2
_geom_bond_site_symmetry_2
_geom_bond_distance
_geom_bond_publ_flag
Co1 O50 . 2.055(8) yes
Co1 O30 . 2.149(7) yes
Co1 O10 . 2.082(7) yes
Co1 Co4 . 3.1280(19) yes
Co1 Co3 . 3.0664(15) yes
Co1 Co2 . 3.0801(18) yes
Co1 Co4 2_555 3.1280(19) yes
Co1 Co2 2_555 3.0801(18) yes
Co1 Co3 2_555 3.0664(15) yes
Co1 O50 2_555 2.055(8) yes
Co1 O10 2_555 2.082(7) yes
Co1 O30 2_555 2.149(7) yes
Co2 O57 . 1.906(8) yes
Co2 N53 . 1.889(12) yes
Co2 O50 . 1.944(7) yes
Co2 O30 . 2.022(8) yes
Co2 O3 . 1.921(8) yes
Co2 O2 . 1.936(7) yes
Co2 Co4 . 3.167(2) yes
Co2 Co3 . 3.008(2) yes
Co3 O37 . 1.886(8) yes
Co3 N33 . 1.898(9) yes
Co3 O30 . 1.926(7) yes
Co3 O2 . 1.928(8) yes
Co3 O1 . 1.895(8) yes
Co3 Co4 2_555 3.106(2) yes
Co3 O10 2_555 1.955(7) yes
Co4 O50 . 2.159(7) yes
Co4 O17 . 2.041(12) yes
Co4 N13 . 1.997(13) yes
Co4 O10 . 2.064(8) yes
Co4 O3 . 2.053(8) yes
Co4 O1 2_555 2.050(7) yes
O1 C1 . 1.409(14) yes
C1 H13 . 1.032 no
C1 H12 . 1.010 no
C1 H11 . 0.987 no
O2 C2 . 1.409(13) yes
C2 H23 . 1.015 no
C2 H22 . 1.022 no
C2 H21 . 1.003 no
O3 C3 . 1.392(15) yes
C3 H33 . 1.002 no
C3 H32 . 1.026 no
C3 H31 . 1.002 no
O10 C11 . 1.398(14) yes
C11 H112 . 1.014 no
C11 H111 . 1.046 no
C11 C12 . 1.56(2) yes
C12 H122 . 1.019 no
C12 H121 . 1.042 no
C12 N13 . 1.56(2) yes
N13 C14 . 1.26(2) yes
C14 C18 . 1.54(3) yes
C14 C15 . 1.40(3) yes
C15 H151 . 1.044 no
C15 C16 . 1.40(3) yes
C16 C19 . 1.51(2) yes
C16 O17 . 1.29(2) yes
C18 H183 . 1.036 no
C18 H182 . 1.034 no
C18 H181 . 0.990 no
C19 F22 . 1.345(16) yes
C19 F21 . 1.284(15) yes
C19 F20 . 1.311(15) yes
O30 C31 . 1.417(12) yes
C31 H312 . 1.020 no
C31 H311 . 1.031 no
C31 C32 . 1.518(17) yes
C32 H322 . 1.004 no
C32 H321 . 1.026 no
C32 N33 . 1.483(16) yes
N33 C34 . 1.308(15) yes
C34 C38 . 1.493(17) yes
C34 C35 . 1.46(2) yes
C35 H351 . 1.031 no
C35 C36 . 1.326(19) yes
C36 O37 . 1.298(14) yes
C36 C39 2_555 1.535(16) yes
C38 H383 . 1.023 no
C38 H382 . 1.008 no
C38 H381 . 0.995 no
C39 F42 . 1.297(13) yes
C39 F41 . 1.288(13) yes
C39 F40 . 1.288(12) yes
O50 C51 . 1.416(15) yes
C51 H512 . 1.034 no
C51 H511 . 1.036 no
C51 C52 . 1.495(19) yes
C52 H522 . 1.009 no
C52 H521 . 1.020 no
C52 N53 . 1.535(17) yes
N53 C54 . 1.304(18) yes
C54 C58 . 1.50(2) yes
C54 C55 . 1.46(2) yes
C55 H551 . 1.069 no
C55 C56 . 1.35(2) yes
C56 O57 . 1.249(16) yes
C56 C59 2_555 1.546(17) yes
C58 H583 . 1.087 no
C58 H582 . 0.972 no
C58 H581 . 0.977 no
C59 F62 . 1.254(13) yes
C59 F61 . 1.274(14) yes
C59 F60 . 1.309(13) yes
